data_1520122
loop_
_publ_author_name
'Sinha, A. S.'
'Rao Khandavilli, U. B.'
'O'Connor, E. L.'
'Deadman, B. J.'
'Maguire, A. R.'
'Lawrence, S. E.'

_publ_section_title
;
 Novel co-crystals of the nutraceutical sinapic acid
;
_journal_issue 26
_journal_name_full CrystEngComm
_journal_page_first 4832
_journal_paper_doi 10.1039/C5CE00777A
_journal_volume 17
_journal_year 2015
_chemical_formula_moiety 'C11 H12 O5, C7 H10 N2 O S, 2(C2 H3 N)'
_chemical_formula_sum 'C22 H28 N4 O6 S'
_chemical_formula_weight 476.54
_chemical_name_common
;
 Sinapic Acid + 6-Propyl-2-thiouracil . 2 Acetonitrile
;
_space_group_crystal_system triclinic
_space_group_IT_number 2
_space_group_name_Hall '-P 1'
_space_group_name_H-M_alt 'P -1'
_symmetry_space_group_name_Hall '-P 1'
_symmetry_space_group_name_H-M 'P -1'
_atom_sites_solution_hydrogens mixed
_audit_update_record
;
2015-04-21 deposited with the CCDC.
2015-05-29 downloaded from the CCDC.
;
_cell_angle_alpha 98.535(3)
_cell_angle_beta 94.470(3)
_cell_angle_gamma 104.130(3)
_cell_formula_units_Z 2
_cell_length_a 8.4520(6)
_cell_length_b 10.6050(10)
_cell_length_c 14.9134(13)
_cell_measurement_reflns_used 4329
_cell_measurement_temperature 300.(2)
_cell_measurement_theta_max 24.98
_cell_measurement_theta_min 2.23
_cell_volume 1272.82(19)
_computing_cell_refinement 'SAINT V7.68A (Bruker AXS, 2009)'
_computing_data_collection 'Bruker Instrument Service v2011.12.3.0'
_computing_data_reduction 'SAINT V7.68A (Bruker AXS, 2009)'
_computing_molecular_graphics 'Mercury 3.0 (Macrae et al., 2008)'
_computing_structure_refinement 'SHELXL-97 (Sheldrick, 2008)'
_computing_structure_solution 'SHELXS-97 (Sheldrick, 2008)'
_diffrn_ambient_temperature 300.(2)
_diffrn_detector_area_resol_mean 8.3333
_diffrn_measured_fraction_theta_full 0.986
_diffrn_measured_fraction_theta_max 0.986
_diffrn_measurement_device_type 'Bruker APEXII DUO'
_diffrn_measurement_method '\f & \w scans'
_diffrn_radiation_monochromator Graphite
_diffrn_radiation_source 'Fine-focus sealed tube'
_diffrn_radiation_type MoK\a
_diffrn_radiation_wavelength 0.71073
_diffrn_reflns_av_R_equivalents 0.0769
_diffrn_reflns_av_unetI/netI 0.0812
_diffrn_reflns_limit_h_max 9
_diffrn_reflns_limit_h_min -10
_diffrn_reflns_limit_k_max 12
_diffrn_reflns_limit_k_min -12
_diffrn_reflns_limit_l_max 17
_diffrn_reflns_limit_l_min -17
_diffrn_reflns_number 15832
_diffrn_reflns_theta_full 25.06
_diffrn_reflns_theta_max 25.06
_diffrn_reflns_theta_min 2.64
_exptl_absorpt_coefficient_mu 0.169
_exptl_absorpt_correction_T_max 0.98
_exptl_absorpt_correction_T_min 0.85
_exptl_absorpt_correction_type multi-scan
_exptl_absorpt_process_details 'SADABS V2014/4 (Bruker AXS Inc.)'
_exptl_crystal_colour 'Clear colourless'
_exptl_crystal_density_diffrn 1.243
_exptl_crystal_density_method 'not measured'
_exptl_crystal_description Plate
_exptl_crystal_F_000 504
_exptl_crystal_size_max 0.270
_exptl_crystal_size_mid 0.220
_exptl_crystal_size_min 0.140
_refine_diff_density_max 0.612
_refine_diff_density_min -0.397
_refine_ls_extinction_coef 0.019(4)
_refine_ls_extinction_method SHELXL
_refine_ls_goodness_of_fit_ref 1.015
_refine_ls_hydrogen_treatment constr
_refine_ls_matrix_type full
_refine_ls_number_parameters 308
_refine_ls_number_reflns 4437
_refine_ls_number_restraints 8
_refine_ls_restrained_S_all 1.034
_refine_ls_R_factor_all 0.0995
_refine_ls_R_factor_gt 0.0522
_refine_ls_shift/su_max 0.001
_refine_ls_shift/su_mean 0.000
_refine_ls_structure_factor_coef Fsqd
_refine_ls_weighting_details 'w=1/[\s^2^(Fo^2^)+(0.0989P)^2^] where P=(Fo^2^+2Fc^2^)/3'
_refine_ls_weighting_scheme calc
_refine_ls_wR_factor_gt 0.1468
_refine_ls_wR_factor_ref 0.1694
_reflns_number_gt 2886
_reflns_number_total 4437
_reflns_threshold_expression 'I > 2\s(I)'
_cod_data_source_file c5ce00777a2.cif
_cod_data_source_block SA.PTU.2MeCN_Room_Temp
_cod_depositor_comments
;Adding full bibliography for 1520118--1520122.cif.

The following automatic conversions were performed:

data name '_iucr_refine_instruction_details' was replaced with
'_iucr_refine_instructions_details' as specified in the replacement
file 'data/replacement-values/replacement_tags.lst'.

Automatic conversion script
Id: cif_correct_tags 9268 2022-04-12 08:56:07Z antanas 
;
_cod_database_code 1520122

loop_
_space_group_symop_operation_xyz
'x, y, z'
'-x, -y, -z'

loop_
_atom_site_type_symbol
_atom_site_label
_atom_site_fract_x
_atom_site_fract_y
_atom_site_fract_z
_atom_site_U_iso_or_equiv
_atom_site_adp_type
_atom_site_calc_flag
_atom_site_refinement_flags_adp
_atom_site_refinement_flags_posn
_atom_site_occupancy
C C1 0.4281(3) 0.7304(2) 0.30992(16) 0.0395(6) Uani d . . 1
C C2 0.3643(3) 0.6627(2) 0.22236(17) 0.0445(6) Uani d . . 1
H H2 0.3745 0.5777 0.2038 0.053 Uiso calc U R 1
C C3 0.2854(3) 0.7229(3) 0.16278(16) 0.0456(6) Uani d . . 1
C C4 0.2671(3) 0.8489(2) 0.19041(16) 0.0419(6) Uani d . . 1
C C5 0.3282(3) 0.9162(2) 0.27911(17) 0.0436(6) Uani d . . 1
C C6 0.4083(3) 0.8557(2) 0.33771(17) 0.0434(6) Uani d . . 1
H H6 0.4495 0.8999 0.3967 0.052 Uiso calc U R 1
C C7 0.5191(3) 0.6747(3) 0.37400(17) 0.0437(6) Uani d . . 1
H H7 0.5573 0.7269 0.431 0.052 Uiso calc U R 1
C C8 0.5537(3) 0.5587(2) 0.36060(17) 0.0460(6) Uani d . . 1
H H8 0.5113 0.5024 0.3055 0.055 Uiso calc U R 1
C C9 0.6539(3) 0.5135(2) 0.42649(17) 0.0439(6) Uani d . . 1
O O10 0.7127(2) 0.59900(18) 0.50313(12) 0.0555(5) Uani d . . 1
H H10 0.7677 0.567 0.5366 0.083 Uiso calc U R 1
O O11 0.6842(2) 0.40616(18) 0.41224(13) 0.0602(5) Uani d . . 1
O O12 0.3002(2) 1.03694(18) 0.30026(13) 0.0635(6) Uani d . . 1
C C13 0.3649(4) 1.1131(3) 0.3879(2) 0.0729(9) Uani d . . 1
H H13A 0.3223 1.0648 0.4342 0.109 Uiso calc U R 1
H H13B 0.3336 1.1948 0.394 0.109 Uiso calc U R 1
H H13C 0.4826 1.1311 0.3947 0.109 Uiso calc U R 1
O O14 0.1908(2) 0.91144(19) 0.13375(12) 0.0570(5) Uani d . . 1
H H14 0.1528 0.8609 0.0856 0.085 Uiso calc U R 1
O O15 0.2199(3) 0.6683(2) 0.07524(13) 0.0695(6) Uani d . . 1
C C16 0.2352(5) 0.5425(3) 0.0387(2) 0.0845(10) Uani d . . 1
H H16A 0.3493 0.5428 0.0437 0.127 Uiso calc U R 1
H H16B 0.1901 0.5203 -0.0244 0.127 Uiso calc U R 1
H H16C 0.1769 0.4786 0.0718 0.127 Uiso calc U R 1
C C17 -0.0815(3) 0.2008(2) 0.51962(16) 0.0408(6) Uani d . . 1
N N18 -0.1134(2) 0.32066(19) 0.53537(13) 0.0416(5) Uani d . D 1
H H18 -0.1748 0.3437 0.4924 0.067(8) Uiso d . DR 1
C C19 -0.0669(3) 0.4103(2) 0.61618(16) 0.0415(6) Uani d . . 1
C C20 0.0201(3) 0.3693(2) 0.68714(16) 0.0428(6) Uani d . . 1
H H20 0.0554 0.4256 0.743 0.051 Uiso calc U R 1
C C21 0.0521(3) 0.2500(2) 0.67449(15) 0.0375(5) Uani d . . 1
N N22 0.0018(2) 0.1694(2) 0.59072(13) 0.0408(5) Uani d . D 1
H H22 0.0327 0.0947 0.5846 0.049(7) Uiso d . DR 1
S S23 -0.14414(10) 0.09804(7) 0.41980(5) 0.0606(3) Uani d . . 1
O O24 -0.1031(2) 0.51700(17) 0.62166(12) 0.0548(5) Uani d . . 1
C C25 0.1353(3) 0.1906(2) 0.74290(16) 0.0427(6) Uani d . . 1
H H25A 0.2276 0.1657 0.7173 0.051 Uiso calc U R 1
H H25B 0.0588 0.1102 0.7519 0.051 Uiso calc U R 1
C C26 0.1978(3) 0.2769(3) 0.83578(17) 0.0517(7) Uani d . . 1
H H26A 0.2786 0.3561 0.8285 0.062 Uiso calc U R 1
H H26B 0.1073 0.3034 0.8624 0.062 Uiso calc U R 1
C C27 0.2750(4) 0.2037(3) 0.8992(2) 0.0685(8) Uani d . . 1
H H27A 0.1937 0.1277 0.9089 0.103 Uiso calc U R 1
H H27B 0.317 0.261 0.9567 0.103 Uiso calc U R 1
H H27C 0.3632 0.176 0.8724 0.103 Uiso calc U R 1
C C28 0.4197(10) 0.8479(9) 0.8457(6) 0.217(3) Uani d U . 1
H H28A 0.5117 0.9056 0.826 0.325 Uiso calc U R 1
H H28B 0.3979 0.8882 0.9038 0.325 Uiso calc U R 1
H H28C 0.3248 0.8322 0.8017 0.325 Uiso calc U R 1
C C29 0.4565(7) 0.7259(6) 0.8539(4) 0.1285(19) Uani d . . 1
N N30 0.4895(8) 0.6367(5) 0.8596(3) 0.1539(19) Uani d . . 1
C C31 0.8988(5) 0.7736(4) 0.7859(3) 0.1015(13) Uani d . . 1
H H31A 0.8435 0.8411 0.7785 0.152 Uiso calc U R 1
H H31B 0.82 0.6891 0.7749 0.152 Uiso calc U R 1
H H31C 0.978 0.7739 0.7431 0.152 Uiso calc U R 1
C C32 0.9815(4) 0.7988(3) 0.8781(2) 0.0703(9) Uani d . . 1
N N33 1.0448(4) 0.8194(4) 0.9483(2) 0.1020(11) Uani d . . 1

loop_
_atom_site_aniso_label
_atom_site_aniso_U_11
_atom_site_aniso_U_22
_atom_site_aniso_U_33
_atom_site_aniso_U_12
_atom_site_aniso_U_13
_atom_site_aniso_U_23
C1 0.0373(12) 0.0405(13) 0.0439(13) 0.0156(10) 0.0034(10) 0.0088(10)
C2 0.0515(14) 0.0380(14) 0.0472(14) 0.0201(11) 0.0053(11) 0.0032(11)
C3 0.0532(15) 0.0478(15) 0.0372(13) 0.0200(12) 0.0036(11) 0.0007(11)
C4 0.0434(13) 0.0438(14) 0.0412(13) 0.0162(11) 0.0006(10) 0.0095(11)
C5 0.0466(14) 0.0347(13) 0.0517(15) 0.0165(11) 0.0023(11) 0.0061(11)
C6 0.0475(14) 0.0410(14) 0.0404(13) 0.0167(11) -0.0046(10) -0.0001(10)
C7 0.0442(13) 0.0451(14) 0.0430(13) 0.0159(11) -0.0008(10) 0.0072(11)
C8 0.0512(14) 0.0422(14) 0.0457(14) 0.0184(12) -0.0019(11) 0.0047(11)
C9 0.0453(14) 0.0416(15) 0.0477(15) 0.0154(12) 0.0057(11) 0.0093(11)
O10 0.0697(12) 0.0481(11) 0.0526(11) 0.0311(9) -0.0103(9) 0.0043(9)
O11 0.0771(12) 0.0438(11) 0.0628(12) 0.0311(9) -0.0108(10) 0.0030(9)
O12 0.0866(13) 0.0453(11) 0.0589(12) 0.0344(10) -0.0184(10) -0.0055(9)
C13 0.098(2) 0.0442(17) 0.069(2) 0.0298(16) -0.0199(17) -0.0153(14)
O14 0.0732(12) 0.0537(12) 0.0471(11) 0.0272(10) -0.0117(9) 0.0099(9)
O15 0.1017(15) 0.0650(13) 0.0435(11) 0.0433(11) -0.0146(10) -0.0093(9)
C16 0.125(3) 0.066(2) 0.0555(19) 0.039(2) -0.0186(18) -0.0214(15)
C17 0.0482(13) 0.0371(13) 0.0416(13) 0.0192(11) 0.0054(10) 0.0069(10)
N18 0.0513(12) 0.0371(11) 0.0412(11) 0.0228(9) 0.0005(9) 0.0055(9)
C19 0.0446(13) 0.0353(13) 0.0469(14) 0.0158(11) 0.0056(11) 0.0055(11)
C20 0.0505(14) 0.0358(13) 0.0411(13) 0.0154(11) 0.0002(11) -0.0005(10)
C21 0.0380(12) 0.0366(13) 0.0387(13) 0.0118(10) 0.0038(10) 0.0055(10)
N22 0.0502(11) 0.0380(11) 0.0384(11) 0.0223(9) 0.0009(9) 0.0038(9)
S23 0.0915(6) 0.0522(4) 0.0425(4) 0.0416(4) -0.0140(3) -0.0048(3)
O24 0.0712(12) 0.0381(10) 0.0580(12) 0.0283(9) -0.0056(9) 0.0010(8)
C25 0.0491(14) 0.0399(14) 0.0433(13) 0.0199(11) 0.0032(11) 0.0075(10)
C26 0.0579(16) 0.0530(16) 0.0441(14) 0.0193(13) -0.0016(12) 0.0043(12)
C27 0.076(2) 0.079(2) 0.0518(17) 0.0261(17) -0.0079(14) 0.0137(15)
C28 0.208(4) 0.209(5) 0.248(5) 0.061(3) 0.063(4) 0.056(4)
C29 0.163(5) 0.097(4) 0.151(5) 0.057(4) 0.062(4) 0.038(4)
N30 0.253(6) 0.111(4) 0.099(3) 0.074(4) -0.005(3) -0.011(3)
C31 0.143(3) 0.100(3) 0.065(2) 0.053(3) -0.021(2) 0.004(2)
C32 0.093(2) 0.068(2) 0.0570(19) 0.0346(18) -0.0010(17) 0.0149(16)
N33 0.117(2) 0.128(3) 0.065(2) 0.043(2) -0.0146(18) 0.022(2)

loop_
_atom_type_symbol
_atom_type_description
_atom_type_scat_dispersion_real
_atom_type_scat_dispersion_imag
_atom_type_scat_source
C C 0.0033 0.0016 'International Tables Vol C Tables 4.2.6.8 and 6.1.1.4'
H H 0.0000 0.0000 'International Tables Vol C Tables 4.2.6.8 and 6.1.1.4'
N N 0.0061 0.0033 'International Tables Vol C Tables 4.2.6.8 and 6.1.1.4'
O O 0.0106 0.0060 'International Tables Vol C Tables 4.2.6.8 and 6.1.1.4'
S S 0.1246 0.1234 'International Tables Vol C Tables 4.2.6.8 and 6.1.1.4'

loop_
_geom_angle_atom_site_label_1
_geom_angle_atom_site_label_2
_geom_angle_atom_site_label_3
_geom_angle
C6 C1 C2 119.8(2)
C6 C1 C7 118.2(2)
C2 C1 C7 122.0(2)
C3 C2 C1 119.6(2)
C3 C2 H2 120.2
C1 C2 H2 120.2
O15 C3 C2 125.4(2)
O15 C3 C4 114.1(2)
C2 C3 C4 120.5(2)
O14 C4 C3 122.3(2)
O14 C4 C5 117.8(2)
C3 C4 C5 119.9(2)
O12 C5 C6 125.6(2)
O12 C5 C4 115.5(2)
C6 C5 C4 119.0(2)
C5 C6 C1 121.1(2)
C5 C6 H6 119.4
C1 C6 H6 119.4
C8 C7 C1 127.7(3)
C8 C7 H7 116.1
C1 C7 H7 116.1
C7 C8 C9 124.3(3)
C7 C8 H8 117.8
C9 C8 H8 117.8
O11 C9 O10 122.1(2)
O11 C9 C8 122.9(2)
O10 C9 C8 115.0(2)
C9 O10 H10 109.5
C5 O12 C13 118.4(2)
O12 C13 H13A 109.5
O12 C13 H13B 109.5
H13A C13 H13B 109.5
O12 C13 H13C 109.5
H13A C13 H13C 109.5
H13B C13 H13C 109.5
C4 O14 H14 109.5
C3 O15 C16 119.3(2)
O15 C16 H16A 109.5
O15 C16 H16B 109.5
H16A C16 H16B 109.5
O15 C16 H16C 109.5
H16A C16 H16C 109.5
H16B C16 H16C 109.5
N18 C17 N22 115.3(2)
N18 C17 S23 122.09(17)
N22 C17 S23 122.60(19)
C17 N18 C19 125.35(19)
C17 N18 H18 119.0
C19 N18 H18 115.5
O24 C19 N18 119.0(2)
O24 C19 C20 125.4(2)
N18 C19 C20 115.6(2)
C21 C20 C19 120.8(2)
C21 C20 H20 119.6
C19 C20 H20 119.6
C20 C21 N22 118.6(2)
C20 C21 C25 127.2(2)
N22 C21 C25 114.1(2)
C17 N22 C21 124.3(2)
C17 N22 H22 120.6
C21 N22 H22 115.0
C21 C25 C26 116.3(2)
C21 C25 H25A 108.2
C26 C25 H25A 108.2
C21 C25 H25B 108.2
C26 C25 H25B 108.2
H25A C25 H25B 107.4
C27 C26 C25 110.9(2)
C27 C26 H26A 109.5
C25 C26 H26A 109.5
C27 C26 H26B 109.5
C25 C26 H26B 109.5
H26A C26 H26B 108.1
C26 C27 H27A 109.5
C26 C27 H27B 109.5
H27A C27 H27B 109.5
C26 C27 H27C 109.5
H27A C27 H27C 109.5
H27B C27 H27C 109.5
C29 C28 H28A 109.5
C29 C28 H28B 109.5
H28A C28 H28B 109.5
C29 C28 H28C 109.5
H28A C28 H28C 109.5
H28B C28 H28C 109.5
N30 C29 C28 177.4(8)
C32 C31 H31A 109.5
C32 C31 H31B 109.5
H31A C31 H31B 109.5
C32 C31 H31C 109.5
H31A C31 H31C 109.5
H31B C31 H31C 109.5
N33 C32 C31 179.3(4)

loop_
_geom_bond_atom_site_label_1
_geom_bond_atom_site_label_2
_geom_bond_distance
C1 C6 1.386(3)
C1 C2 1.391(3)
C1 C7 1.459(3)
C2 C3 1.387(3)
C2 H2 0.93
C3 O15 1.361(3)
C3 C4 1.389(4)
C4 O14 1.364(3)
C4 C5 1.400(3)
C5 O12 1.355(3)
C5 C6 1.386(3)
C6 H6 0.93
C7 C8 1.323(3)
C7 H7 0.93
C8 C9 1.456(3)
C8 H8 0.93
C9 O11 1.219(3)
C9 O10 1.326(3)
O10 H10 0.82
O12 C13 1.421(3)
C13 H13A 0.96
C13 H13B 0.96
C13 H13C 0.96
O14 H14 0.82
O15 C16 1.404(4)
C16 H16A 0.96
C16 H16B 0.96
C16 H16C 0.96
C17 N18 1.353(3)
C17 N22 1.354(3)
C17 S23 1.673(3)
N18 C19 1.383(3)
N18 H18 0.8915
C19 O24 1.236(3)
C19 C20 1.421(3)
C20 C21 1.347(3)
C20 H20 0.93
C21 N22 1.376(3)
C21 C25 1.492(3)
N22 H22 0.8873
C25 C26 1.520(3)
C25 H25A 0.97
C25 H25B 0.97
C26 C27 1.514(3)
C26 H26A 0.97
C26 H26B 0.97
C27 H27A 0.96
C27 H27B 0.96
C27 H27C 0.96
C28 C29 1.422(9)
C28 H28A 0.96
C28 H28B 0.96
C28 H28C 0.96
C29 N30 1.062(6)
C31 C32 1.449(5)
C31 H31A 0.96
C31 H31B 0.96
C31 H31C 0.96
C32 N33 1.104(4)

loop_
_geom_hbond_atom_site_label_D
_geom_hbond_atom_site_label_H
_geom_hbond_atom_site_label_A
_geom_hbond_site_symmetry_A
_geom_hbond_distance_DH
_geom_hbond_distance_HA
_geom_hbond_distance_DA
_geom_hbond_angle_DHA
O10 H10 O24 1_655 0.82 1.83 2.644(2) 172.3
O14 H14 O15 . 0.82 2.24 2.673(3) 113.6
O14 H14 N33 1_454 0.82 2.11 2.864(4) 152.3
N18 H18 O11 1_455 0.89 1.92 2.808(2) 172.8
N22 H22 S23 2_556 0.89 2.45 3.329(2) 173.6
C28 H28A O12 2_676 0.96 2.60 3.466(8) 149.6
C31 H31A O12 2_676 0.96 2.35 3.255(4) 156.9

loop_
_geom_torsion_atom_site_label_1
_geom_torsion_atom_site_label_2
_geom_torsion_atom_site_label_3
_geom_torsion_atom_site_label_4
_geom_torsion
C6 C1 C2 C3 1.8(4)
C7 C1 C2 C3 -177.0(2)
C1 C2 C3 O15 179.0(2)
C1 C2 C3 C4 -1.1(4)
O15 C3 C4 O14 -0.4(3)
C2 C3 C4 O14 179.8(2)
O15 C3 C4 C5 179.7(2)
C2 C3 C4 C5 -0.2(4)
O14 C4 C5 O12 1.9(3)
C3 C4 C5 O12 -178.2(2)
O14 C4 C5 C6 -179.1(2)
C3 C4 C5 C6 0.8(4)
O12 C5 C6 C1 178.7(2)
C4 C5 C6 C1 -0.2(4)
C2 C1 C6 C5 -1.1(4)
C7 C1 C6 C5 177.7(2)
C6 C1 C7 C8 -178.9(2)
C2 C1 C7 C8 -0.1(4)
C1 C7 C8 C9 176.2(2)
C7 C8 C9 O11 -179.8(2)
C7 C8 C9 O10 -0.9(4)
C6 C5 O12 C13 3.7(4)
C4 C5 O12 C13 -177.4(2)
C2 C3 O15 C16 -2.1(4)
C4 C3 O15 C16 178.1(3)
N22 C17 N18 C19 0.6(3)
S23 C17 N18 C19 179.46(17)
C17 N18 C19 O24 179.7(2)
C17 N18 C19 C20 -0.6(3)
O24 C19 C20 C21 179.3(2)
N18 C19 C20 C21 -0.4(3)
C19 C20 C21 N22 1.3(3)
C19 C20 C21 C25 -177.2(2)
N18 C17 N22 C21 0.4(3)
S23 C17 N22 C21 -178.49(17)
C20 C21 N22 C17 -1.3(3)
C25 C21 N22 C17 177.43(19)
C20 C21 C25 C26 -3.1(4)
N22 C21 C25 C26 178.3(2)
C21 C25 C26 C27 178.4(2)
